data_1502871
loop_
_publ_author_name
'Zheng, Bao-Hui'
'Ding, Chang-Hua'
'Hou, Xue-Long'
'Dai, Li-Xin'

_publ_section_title
;
 Ag-Catalyzed diastereo- and enantioselective synthesis of
 beta-substituted tryptophans from sulfonylindoles.
;
_journal_issue 8
_journal_name_full 'Organic letters'
_journal_page_first 1688
_journal_page_last 1691
_journal_paper_doi 10.1021/ol100161n
_journal_volume 12
_journal_year 2010
_chemical_absolute_configuration ad
_chemical_formula_sum 'C34 H31 Br N2 O2'
_chemical_formula_weight 579.52
_chemical_name_systematic
; 
 ? 
;
_space_group_IT_number 19
_symmetry_cell_setting orthorhombic
_symmetry_space_group_name_Hall 'P 2ac 2ab'
_symmetry_space_group_name_H-M 'P 21 21 21'
_atom_sites_solution_hydrogens geom
_atom_sites_solution_primary direct
_atom_sites_solution_secondary difmap
_audit_creation_method SHELXL-97
_cell_angle_alpha 90.00
_cell_angle_beta 90.00
_cell_angle_gamma 90.00
_cell_formula_units_Z 4
_cell_length_a 10.7635(12)
_cell_length_b 10.9523(12)
_cell_length_c 25.753(3)
_cell_measurement_reflns_used 2214
_cell_measurement_temperature 293(2)
_cell_measurement_theta_max 35.414
_cell_measurement_theta_min 4.883
_cell_volume 3035.9(6)
_computing_cell_refinement 'Bruker SMART'
_computing_data_collection 'Bruker SMART'
_computing_data_reduction 'Bruker SHELXTL'
_computing_molecular_graphics 'Bruker SHELXTL'
_computing_publication_material 'Bruker SHELXTL'
_computing_structure_refinement 'SHELXL-97 (Sheldrick, 1997)'
_computing_structure_solution 'SHELXS-97 (Sheldrick, 1990)'
_diffrn_ambient_temperature 293(2)
_diffrn_measured_fraction_theta_full 0.997
_diffrn_measured_fraction_theta_max 0.997
_diffrn_measurement_device_type 'CCD area detector'
_diffrn_measurement_method 'phi and omega scans'
_diffrn_radiation_monochromator graphite
_diffrn_radiation_source 'fine-focus sealed tube'
_diffrn_radiation_type MoK\a
_diffrn_radiation_wavelength 0.71073
_diffrn_reflns_av_R_equivalents 0.1061
_diffrn_reflns_av_sigmaI/netI 0.1291
_diffrn_reflns_limit_h_max 13
_diffrn_reflns_limit_h_min -11
_diffrn_reflns_limit_k_max 13
_diffrn_reflns_limit_k_min -13
_diffrn_reflns_limit_l_max 28
_diffrn_reflns_limit_l_min -31
_diffrn_reflns_number 16114
_diffrn_reflns_theta_full 25.50
_diffrn_reflns_theta_max 25.50
_diffrn_reflns_theta_min 2.02
_exptl_absorpt_coefficient_mu 1.385
_exptl_absorpt_correction_T_max 1.00000
_exptl_absorpt_correction_T_min 0.43564
_exptl_absorpt_correction_type empirical
_exptl_absorpt_process_details sadabs
_exptl_crystal_colour colorless
_exptl_crystal_density_diffrn 1.268
_exptl_crystal_density_method 'not measured'
_exptl_crystal_description prismatic
_exptl_crystal_F_000 1200
_exptl_crystal_size_max 0.401
_exptl_crystal_size_mid 0.369
_exptl_crystal_size_min 0.211
_refine_diff_density_max 0.274
_refine_diff_density_min -0.195
_refine_diff_density_rms 0.036
_refine_ls_abs_structure_details 'Flack H D (1983), Acta Cryst. A39, 876-881'
_refine_ls_abs_structure_Flack 0.040(11)
_refine_ls_extinction_method none
_refine_ls_goodness_of_fit_ref 0.888
_refine_ls_hydrogen_treatment mixed
_refine_ls_matrix_type full
_refine_ls_number_parameters 359
_refine_ls_number_reflns 5636
_refine_ls_number_restraints 1
_refine_ls_restrained_S_all 0.888
_refine_ls_R_factor_all 0.1164
_refine_ls_R_factor_gt 0.0437
_refine_ls_shift/su_max 0.019
_refine_ls_shift/su_mean 0.002
_refine_ls_structure_factor_coef Fsqd
_refine_ls_weighting_details
; calc 
 [0.00000+1.00000exp(2.00(sin\q/\l)^2^)]/ 
   [\s^2^(Fo^2^)+0.0000+0.0000*P+(0.0286P)^2^+0.0000sin\q/\l] 
 where P = 0.33333Fo^2^ + 0.66667Fc^2^ 
;
_refine_ls_weighting_scheme calc
_refine_ls_wR_factor_gt 0.0866
_refine_ls_wR_factor_ref 0.1074
_reflns_number_gt 2450
_reflns_number_total 5636
_reflns_threshold_expression >2sigma(I)
_cod_data_source_file ol100161n_si_002.cif
_cod_data_source_block cd20104
_cod_depositor_comments
;
The following automatic conversions were performed:

'_symmetry_cell_setting' value 'Orthorhombic' changed to
'orthorhombic' according to
/home/saulius/struct/CIF-dictionaries/cif_core.dic dictionary named
'cif_core.dic' version 2.4.2 from 2011-04-26.

Automatic conversion script
Id: cif_fix_values 1715 2011-07-08 13:25:40Z adriana 
;
_cod_original_sg_symbol_H-M P2(1)2(1)2(1)
_cod_database_code 1502871

loop_
_symmetry_equiv_pos_as_xyz
'x, y, z'
'-x+1/2, -y, z+1/2'
'-x, y+1/2, -z+1/2'
'x+1/2, -y+1/2, -z'

loop_
_atom_site_label
_atom_site_type_symbol
_atom_site_fract_x
_atom_site_fract_y
_atom_site_fract_z
_atom_site_U_iso_or_equiv
_atom_site_adp_type
_atom_site_occupancy
_atom_site_symmetry_multiplicity
_atom_site_calc_flag
_atom_site_refinement_flags
Br1 Br 0.73659(6) -0.30985(5) 0.76415(2) 0.1045(2) Uani 1 1 d .
N1 N 0.5374(4) 0.0781(4) 0.57389(15) 0.0648(11) Uani 1 1 d .
N2 N 0.8926(5) 0.2701(4) 0.5538(2) 0.0831(14) Uani 1 1 d D
O1 O 0.4416(4) 0.2981(4) 0.54993(15) 0.1116(14) Uani 1 1 d .
O2 O 0.5252(3) 0.3829(3) 0.61938(12) 0.0621(9) Uani 1 1 d .
C1 C 0.4952(5) 0.2898(5) 0.59051(19) 0.0632(13) Uani 1 1 d .
C2 C 0.5277(4) 0.1686(4) 0.61529(16) 0.0571(12) Uani 1 1 d .
H2 H 0.4599 0.1448 0.6386 0.069 Uiso 1 1 calc R
C3 C 0.6484(4) 0.1742(4) 0.64665(15) 0.0548(11) Uani 1 1 d .
H3 H 0.6337 0.2342 0.6742 0.066 Uiso 1 1 calc R
C4 C 0.7575(4) 0.2215(4) 0.61625(15) 0.0586(11) Uani 1 1 d .
C5 C 0.7857(4) 0.2074(4) 0.56587(18) 0.0710(13) Uani 1 1 d .
H5 H 0.7394 0.1617 0.5424 0.085 Uiso 1 1 calc R
C6 C 0.9366(5) 0.3244(5) 0.5977(2) 0.0735(14) Uani 1 1 d .
C7 C 0.8519(4) 0.2968(5) 0.63751(17) 0.0629(12) Uani 1 1 d .
C8 C 0.8742(5) 0.3435(6) 0.6864(2) 0.105(2) Uani 1 1 d .
H8 H 0.8206 0.3264 0.7138 0.126 Uiso 1 1 calc R
C9 C 0.9767(6) 0.4157(8) 0.6939(3) 0.153(3) Uani 1 1 d .
H9 H 0.9909 0.4501 0.7264 0.184 Uiso 1 1 calc R
C10 C 1.0590(7) 0.4382(8) 0.6542(3) 0.150(3) Uani 1 1 d .
H10 H 1.1300 0.4837 0.6612 0.181 Uiso 1 1 calc R
C11 C 1.0408(6) 0.3968(6) 0.6058(3) 0.114(2) Uani 1 1 d .
H11 H 1.0953 0.4156 0.5789 0.136 Uiso 1 1 calc R
C12 C 0.4517(5) -0.0005(4) 0.56706(17) 0.0530(12) Uani 1 1 d .
C13 C 0.4666(4) -0.0889(4) 0.52339(17) 0.0517(11) Uani 1 1 d .
C14 C 0.5800(5) -0.1064(5) 0.5004(2) 0.0754(15) Uani 1 1 d .
H14 H 0.6490 -0.0646 0.5129 0.090 Uiso 1 1 calc R
C15 C 0.5930(5) -0.1844(5) 0.4595(2) 0.0850(15) Uani 1 1 d .
H15 H 0.6709 -0.1965 0.4447 0.102 Uiso 1 1 calc R
C16 C 0.4915(6) -0.2448(4) 0.4401(2) 0.0822(17) Uani 1 1 d .
H16 H 0.4999 -0.2968 0.4117 0.099 Uiso 1 1 calc R
C17 C 0.3782(5) -0.2283(5) 0.4627(2) 0.0864(17) Uani 1 1 d .
H17 H 0.3088 -0.2692 0.4500 0.104 Uiso 1 1 calc R
C18 C 0.3676(5) -0.1508(5) 0.50440(19) 0.0755(15) Uani 1 1 d .
H18 H 0.2903 -0.1406 0.5200 0.091 Uiso 1 1 calc R
C19 C 0.3375(5) -0.0114(5) 0.59959(19) 0.0616(13) Uani 1 1 d .
C20 C 0.3326(6) -0.0986(5) 0.6381(2) 0.0877(17) Uani 1 1 d .
H20 H 0.4005 -0.1493 0.6441 0.105 Uiso 1 1 calc R
C21 C 0.2261(8) -0.1103(9) 0.6678(3) 0.130(3) Uani 1 1 d .
H21 H 0.2236 -0.1669 0.6947 0.156 Uiso 1 1 calc R
C22 C 0.1281(10) -0.0416(10) 0.6583(4) 0.146(5) Uani 1 1 d .
H22 H 0.0554 -0.0547 0.6770 0.175 Uiso 1 1 calc R
C23 C 0.1312(7) 0.0468(8) 0.6223(4) 0.121(3) Uani 1 1 d .
H23 H 0.0634 0.0985 0.6182 0.145 Uiso 1 1 calc R
C24 C 0.2350(6) 0.0611(5) 0.5912(2) 0.0880(16) Uani 1 1 d .
H24 H 0.2355 0.1192 0.5649 0.106 Uiso 1 1 calc R
C25 C 0.6709(4) 0.0528(4) 0.67430(18) 0.0561(12) Uani 1 1 d .
C26 C 0.7505(5) -0.0340(4) 0.65544(17) 0.0715(13) Uani 1 1 d .
H26 H 0.7917 -0.0201 0.6243 0.086 Uiso 1 1 calc R
C27 C 0.7707(4) -0.1423(4) 0.6820(2) 0.0751(14) Uani 1 1 d .
H27 H 0.8275 -0.1991 0.6695 0.090 Uiso 1 1 calc R
C28 C 0.7069(5) -0.1649(5) 0.72633(19) 0.0697(14) Uani 1 1 d .
C29 C 0.6271(5) -0.0818(5) 0.7456(2) 0.0894(16) Uani 1 1 d .
H29 H 0.5841 -0.0978 0.7762 0.107 Uiso 1 1 calc R
C30 C 0.6093(5) 0.0287(5) 0.71934(19) 0.0823(16) Uani 1 1 d .
H30 H 0.5547 0.0863 0.7328 0.099 Uiso 1 1 calc R
C31 C 0.5178(5) 0.5110(5) 0.5996(2) 0.0714(15) Uani 1 1 d .
C32 C 0.3872(5) 0.5478(5) 0.5930(3) 0.122(2) Uani 1 1 d .
H32A H 0.3433 0.5360 0.6251 0.183 Uiso 1 1 calc R
H32B H 0.3496 0.4991 0.5663 0.183 Uiso 1 1 calc R
H32C H 0.3835 0.6324 0.5834 0.183 Uiso 1 1 calc R
C33 C 0.5775(6) 0.5803(5) 0.6430(2) 0.120(2) Uani 1 1 d .
H33A H 0.5259 0.5757 0.6734 0.179 Uiso 1 1 calc R
H33B H 0.5874 0.6642 0.6330 0.179 Uiso 1 1 calc R
H33C H 0.6574 0.5456 0.6505 0.179 Uiso 1 1 calc R
C34 C 0.5941(6) 0.5201(6) 0.5515(3) 0.135(3) Uani 1 1 d .
H34A H 0.6010 0.6041 0.5414 0.202 Uiso 1 1 calc R
H34B H 0.5549 0.4745 0.5242 0.202 Uiso 1 1 calc R
H34C H 0.6754 0.4874 0.5580 0.202 Uiso 1 1 calc R
H2A H 0.918(5) 0.261(5) 0.5240(11) 0.11(2) Uiso 1 1 d D

loop_
_atom_site_aniso_label
_atom_site_aniso_U_11
_atom_site_aniso_U_22
_atom_site_aniso_U_33
_atom_site_aniso_U_23
_atom_site_aniso_U_13
_atom_site_aniso_U_12
Br1 0.1289(5) 0.0851(4) 0.0995(4) 0.0345(3) -0.0041(4) 0.0095(5)
N1 0.077(3) 0.063(3) 0.054(3) -0.007(2) 0.003(2) -0.008(3)
N2 0.107(4) 0.085(3) 0.057(3) 0.000(3) 0.025(3) -0.013(3)
O1 0.180(4) 0.079(2) 0.075(3) -0.005(2) -0.060(3) 0.001(3)
O2 0.081(2) 0.055(2) 0.050(2) 0.0005(17) -0.0087(17) -0.0011(17)
C1 0.085(4) 0.061(4) 0.043(3) -0.008(3) -0.010(3) -0.009(3)
C2 0.073(3) 0.055(3) 0.042(3) -0.002(2) -0.001(2) -0.012(3)
C3 0.071(3) 0.055(3) 0.038(2) -0.003(2) 0.001(2) -0.005(3)
C4 0.074(3) 0.061(3) 0.041(3) 0.001(2) 0.010(3) -0.006(3)
C5 0.080(4) 0.073(3) 0.060(3) -0.010(3) 0.011(3) -0.019(3)
C6 0.090(4) 0.080(4) 0.051(3) 0.001(3) 0.016(3) -0.014(4)
C7 0.072(3) 0.075(3) 0.042(3) 0.004(3) -0.002(3) -0.012(3)
C8 0.092(4) 0.161(6) 0.062(4) -0.013(4) -0.001(3) -0.061(5)
C9 0.141(6) 0.247(9) 0.072(5) -0.025(5) 0.009(5) -0.091(7)
C10 0.129(6) 0.217(9) 0.105(6) -0.022(6) 0.016(5) -0.094(6)
C11 0.109(5) 0.140(6) 0.092(5) -0.004(5) 0.032(4) -0.054(5)
C12 0.066(3) 0.046(3) 0.046(3) 0.008(2) -0.003(3) 0.003(3)
C13 0.058(3) 0.047(3) 0.050(3) -0.002(2) -0.002(3) 0.002(3)
C14 0.079(4) 0.065(4) 0.082(4) -0.013(3) 0.009(3) -0.001(3)
C15 0.091(4) 0.072(4) 0.092(4) -0.017(4) 0.021(3) 0.011(4)
C16 0.122(5) 0.059(3) 0.066(4) -0.019(3) 0.003(4) 0.003(3)
C17 0.083(4) 0.092(4) 0.084(4) -0.040(3) 0.006(3) -0.005(3)
C18 0.081(4) 0.080(4) 0.066(3) -0.019(3) 0.003(3) 0.006(3)
C19 0.074(4) 0.054(3) 0.057(3) -0.016(3) -0.009(3) -0.009(3)
C20 0.109(5) 0.081(4) 0.073(4) -0.003(3) 0.012(4) -0.011(4)
C21 0.145(7) 0.174(8) 0.072(5) -0.017(5) 0.028(6) -0.072(7)
C22 0.115(7) 0.180(11) 0.143(9) -0.109(8) 0.052(7) -0.072(8)
C23 0.059(5) 0.118(7) 0.185(9) -0.076(6) 0.009(5) -0.009(5)
C24 0.068(4) 0.084(4) 0.112(4) -0.022(3) -0.011(4) 0.003(4)
C25 0.055(3) 0.060(3) 0.053(3) 0.000(2) 0.006(2) 0.000(3)
C26 0.082(3) 0.071(3) 0.062(3) 0.009(2) 0.014(3) -0.004(4)
C27 0.073(3) 0.065(3) 0.087(4) 0.012(3) 0.017(3) 0.009(3)
C28 0.078(3) 0.072(3) 0.059(3) 0.008(3) -0.004(3) 0.003(3)
C29 0.101(4) 0.105(4) 0.062(4) 0.025(3) 0.021(3) 0.011(4)
C30 0.096(4) 0.089(4) 0.061(4) 0.024(3) 0.028(3) 0.027(3)
C31 0.080(4) 0.052(3) 0.082(4) 0.009(3) -0.008(3) 0.003(3)
C32 0.103(5) 0.077(4) 0.186(7) 0.024(4) -0.012(5) 0.010(4)
C33 0.172(6) 0.063(4) 0.124(6) -0.006(4) -0.036(5) -0.022(4)
C34 0.177(7) 0.098(5) 0.129(6) 0.032(5) 0.074(5) -0.011(5)

loop_
_atom_type_symbol
_atom_type_description
_atom_type_scat_dispersion_real
_atom_type_scat_dispersion_imag
_atom_type_scat_source
C C 0.0033 0.0016 'International Tables Vol C Tables 4.2.6.8 and 6.1.1.4'
H H 0.0000 0.0000 'International Tables Vol C Tables 4.2.6.8 and 6.1.1.4'
N N 0.0061 0.0033 'International Tables Vol C Tables 4.2.6.8 and 6.1.1.4'
O O 0.0106 0.0060 'International Tables Vol C Tables 4.2.6.8 and 6.1.1.4'
Br Br -0.2901 2.4595 'International Tables Vol C Tables 4.2.6.8 and 6.1.1.4'

loop_
_geom_angle_atom_site_label_1
_geom_angle_atom_site_label_2
_geom_angle_atom_site_label_3
_geom_angle
C12 N1 C2 120.5(4)
C6 N2 C5 108.8(4)
C6 N2 H2A 136(4)
C5 N2 H2A 115(4)
C1 O2 C31 121.9(4)
O1 C1 O2 123.9(5)
O1 C1 C2 123.1(5)
O2 C1 C2 112.9(4)
N1 C2 C1 107.7(3)
N1 C2 C3 110.6(4)
C1 C2 C3 112.6(4)
N1 C2 H2 108.6
C1 C2 H2 108.6
C3 C2 H2 108.6
C4 C3 C25 114.7(4)
C4 C3 C2 113.7(3)
C25 C3 C2 110.2(4)
C4 C3 H3 105.8
C25 C3 H3 105.8
C2 C3 H3 105.8
C5 C4 C7 106.2(4)
C5 C4 C3 129.8(4)
C7 C4 C3 124.0(4)
C4 C5 N2 110.4(5)
C4 C5 H5 124.8
N2 C5 H5 124.8
N2 C6 C11 130.8(5)
N2 C6 C7 106.7(5)
C11 C6 C7 122.5(5)
C8 C7 C6 118.3(5)
C8 C7 C4 133.8(5)
C6 C7 C4 107.9(4)
C9 C8 C7 118.8(5)
C9 C8 H8 120.6
C7 C8 H8 120.6
C8 C9 C10 121.1(6)
C8 C9 H9 119.4
C10 C9 H9 119.4
C11 C10 C9 122.5(7)
C11 C10 H10 118.8
C9 C10 H10 118.8
C10 C11 C6 116.7(6)
C10 C11 H11 121.6
C6 C11 H11 121.6
N1 C12 C13 117.7(4)
N1 C12 C19 125.0(4)
C13 C12 C19 117.3(4)
C18 C13 C14 118.4(4)
C18 C13 C12 120.8(4)
C14 C13 C12 120.8(4)
C15 C14 C13 120.9(5)
C15 C14 H14 119.6
C13 C14 H14 119.6
C14 C15 C16 120.1(5)
C14 C15 H15 120.0
C16 C15 H15 120.0
C17 C16 C15 119.5(5)
C17 C16 H16 120.2
C15 C16 H16 120.2
C16 C17 C18 119.4(5)
C16 C17 H17 120.3
C18 C17 H17 120.3
C13 C18 C17 121.7(5)
C13 C18 H18 119.1
C17 C18 H18 119.1
C24 C19 C20 118.8(5)
C24 C19 C12 121.8(5)
C20 C19 C12 119.4(5)
C19 C20 C21 119.5(6)
C19 C20 H20 120.2
C21 C20 H20 120.2
C22 C21 C20 120.5(9)
C22 C21 H21 119.7
C20 C21 H21 119.7
C21 C22 C23 121.4(10)
C21 C22 H22 119.3
C23 C22 H22 119.3
C22 C23 C24 120.1(9)
C22 C23 H23 119.9
C24 C23 H23 119.9
C19 C24 C23 119.4(6)
C19 C24 H24 120.3
C23 C24 H24 120.3
C30 C25 C26 118.2(4)
C30 C25 C3 119.2(4)
C26 C25 C3 122.6(4)
C25 C26 C27 121.2(4)
C25 C26 H26 119.4
C27 C26 H26 119.4
C28 C27 C26 119.5(5)
C28 C27 H27 120.3
C26 C27 H27 120.3
C29 C28 C27 120.7(5)
C29 C28 Br1 119.1(4)
C27 C28 Br1 120.1(4)
C28 C29 C30 119.6(5)
C28 C29 H29 120.2
C30 C29 H29 120.2
C25 C30 C29 120.8(5)
C25 C30 H30 119.6
C29 C30 H30 119.6
C32 C31 C34 114.3(5)
C32 C31 O2 110.3(4)
C34 C31 O2 108.5(5)
C32 C31 C33 110.9(5)
C34 C31 C33 110.5(5)
O2 C31 C33 101.6(4)
C31 C32 H32A 109.5
C31 C32 H32B 109.5
H32A C32 H32B 109.5
C31 C32 H32C 109.5
H32A C32 H32C 109.5
H32B C32 H32C 109.5
C31 C33 H33A 109.5
C31 C33 H33B 109.5
H33A C33 H33B 109.5
C31 C33 H33C 109.5
H33A C33 H33C 109.5
H33B C33 H33C 109.5
C31 C34 H34A 109.5
C31 C34 H34B 109.5
H34A C34 H34B 109.5
C31 C34 H34C 109.5
H34A C34 H34C 109.5
H34B C34 H34C 109.5

loop_
_geom_bond_atom_site_label_1
_geom_bond_atom_site_label_2
_geom_bond_distance
Br1 C28 1.890(5)
N1 C12 1.274(5)
N1 C2 1.459(5)
N2 C6 1.362(6)
N2 C5 1.376(6)
N2 H2A 0.821(19)
O1 C1 1.197(5)
O2 C1 1.303(5)
O2 C31 1.494(5)
C1 C2 1.513(6)
C2 C3 1.531(5)
C2 H2 0.9800
C3 C4 1.504(5)
C3 C25 1.528(6)
C3 H3 0.9800
C4 C5 1.341(5)
C4 C7 1.418(6)
C5 H5 0.9300
C6 C11 1.389(7)
C6 C7 1.404(6)
C7 C8 1.381(6)
C8 C9 1.372(7)
C8 H8 0.9300
C9 C10 1.375(8)
C9 H9 0.9300
C10 C11 1.342(8)
C10 H10 0.9300
C11 H11 0.9300
C12 C13 1.493(6)
C12 C19 1.493(6)
C13 C18 1.355(6)
C13 C14 1.369(6)
C14 C15 1.365(6)
C14 H14 0.9300
C15 C16 1.372(6)
C15 H15 0.9300
C16 C17 1.363(6)
C16 H16 0.9300
C17 C18 1.373(6)
C17 H17 0.9300
C18 H18 0.9300
C19 C24 1.376(6)
C19 C20 1.378(7)
C20 C21 1.385(8)
C20 H20 0.9300
C21 C22 1.318(11)
C21 H21 0.9300
C22 C23 1.342(12)
C22 H22 0.9300
C23 C24 1.384(8)
C23 H23 0.9300
C24 H24 0.9300
C25 C30 1.362(6)
C25 C26 1.369(6)
C26 C27 1.387(6)
C26 H26 0.9300
C27 C28 1.355(6)
C27 H27 0.9300
C28 C29 1.346(6)
C29 C30 1.399(7)
C29 H29 0.9300
C30 H30 0.9300
C31 C32 1.473(6)
C31 C34 1.489(7)
C31 C33 1.495(7)
C32 H32A 0.9600
C32 H32B 0.9600
C32 H32C 0.9600
C33 H33A 0.9600
C33 H33B 0.9600
C33 H33C 0.9600
C34 H34A 0.9600
C34 H34B 0.9600
C34 H34C 0.9600

loop_
_geom_hbond_atom_site_label_D
_geom_hbond_atom_site_label_H
_geom_hbond_atom_site_label_A
_geom_hbond_distance_DH
_geom_hbond_distance_HA
_geom_hbond_distance_DA
_geom_hbond_angle_DHA
_geom_hbond_site_symmetry_A
N2 H2A O1 0.821(19) 2.03(3) 2.824(6) 164(6) 4_556

loop_
_geom_torsion_atom_site_label_1
_geom_torsion_atom_site_label_2
_geom_torsion_atom_site_label_3
_geom_torsion_atom_site_label_4
_geom_torsion
C31 O2 C1 O1 -12.4(8)
C31 O2 C1 C2 171.4(4)
C12 N1 C2 C1 -105.0(5)
C12 N1 C2 C3 131.6(4)
O1 C1 C2 N1 26.0(7)
O2 C1 C2 N1 -157.8(4)
O1 C1 C2 C3 148.1(5)
O2 C1 C2 C3 -35.6(5)
N1 C2 C3 C4 66.4(5)
C1 C2 C3 C4 -54.1(5)
N1 C2 C3 C25 -64.1(4)
C1 C2 C3 C25 175.4(4)
C25 C3 C4 C5 93.8(6)
C2 C3 C4 C5 -34.4(7)
C25 C3 C4 C7 -88.3(5)
C2 C3 C4 C7 143.5(4)
C7 C4 C5 N2 -0.3(5)
C3 C4 C5 N2 177.9(4)
C6 N2 C5 C4 1.2(6)
C5 N2 C6 C11 179.9(6)
C5 N2 C6 C7 -1.6(6)
N2 C6 C7 C8 -178.9(5)
C11 C6 C7 C8 -0.2(9)
N2 C6 C7 C4 1.5(6)
C11 C6 C7 C4 -179.9(5)
C5 C4 C7 C8 179.7(6)
C3 C4 C7 C8 1.4(9)
C5 C4 C7 C6 -0.8(5)
C3 C4 C7 C6 -179.0(4)
C6 C7 C8 C9 0.7(9)
C4 C7 C8 C9 -179.7(6)
C7 C8 C9 C10 -2.4(12)
C8 C9 C10 C11 3.6(15)
C9 C10 C11 C6 -2.9(13)
N2 C6 C11 C10 179.5(7)
C7 C6 C11 C10 1.3(11)
C2 N1 C12 C13 178.9(4)
C2 N1 C12 C19 -1.4(7)
N1 C12 C13 C18 -161.2(5)
C19 C12 C13 C18 19.1(6)
N1 C12 C13 C14 16.7(6)
C19 C12 C13 C14 -163.1(5)
C18 C13 C14 C15 -0.1(7)
C12 C13 C14 C15 -178.0(5)
C13 C14 C15 C16 1.2(8)
C14 C15 C16 C17 -1.3(8)
C15 C16 C17 C18 0.3(8)
C14 C13 C18 C17 -0.9(7)
C12 C13 C18 C17 177.0(4)
C16 C17 C18 C13 0.8(8)
N1 C12 C19 C24 82.7(6)
C13 C12 C19 C24 -97.6(5)
N1 C12 C19 C20 -99.3(6)
C13 C12 C19 C20 80.4(5)
C24 C19 C20 C21 -0.9(8)
C12 C19 C20 C21 -179.0(5)
C19 C20 C21 C22 2.4(11)
C20 C21 C22 C23 -4.6(14)
C21 C22 C23 C24 5.3(14)
C20 C19 C24 C23 1.6(8)
C12 C19 C24 C23 179.6(5)
C22 C23 C24 C19 -3.7(10)
C4 C3 C25 C30 150.0(4)
C2 C3 C25 C30 -80.1(5)
C4 C3 C25 C26 -30.5(6)
C2 C3 C25 C26 99.4(5)
C30 C25 C26 C27 -1.7(7)
C3 C25 C26 C27 178.8(4)
C25 C26 C27 C28 2.6(8)
C26 C27 C28 C29 -1.9(8)
C26 C27 C28 Br1 -178.2(4)
C27 C28 C29 C30 0.4(8)
Br1 C28 C29 C30 176.7(4)
C26 C25 C30 C29 0.1(8)
C3 C25 C30 C29 179.7(5)
C28 C29 C30 C25 0.6(8)
C1 O2 C31 C32 70.1(6)
C1 O2 C31 C34 -55.8(6)
C1 O2 C31 C33 -172.3(4)
